data_7701331
loop_
_publ_author_name
'Jiang, Tao'
'Zhang, Kang'
'Shen, Yunjun'
'Hamdaoui, Mustapha'
'Dontha, Rakesh'
'Liu, Jiyong'
'Spingler, Bernhard'
'Duttwyler, Simon'

_publ_section_title
;
 The 12-ethynylmonocarba-closo-dodecaborate anion as a versatile ligand
 for Cu(I) alkyne and heterobimetallic Cu(I)/M(II) (M = Pd, Pt) alkynide
 complexes
;
_journal_name_full 'Dalton Transactions'
_journal_paper_doi 10.1039/C9DT03272J
_journal_year 2019
_chemical_formula_moiety 'C26 H74 B22 Cu2 N2 P2 Pd, 2(C3 H6 O)'
_chemical_formula_sum 'C32 H86 B22 Cu2 N2 O2 P2 Pd'
_chemical_formula_weight 1064.26
_space_group_crystal_system monoclinic
_space_group_IT_number 14
_space_group_name_Hall '-P 2yn'
_space_group_name_H-M_alt 'P 1 21/n 1'
_symmetry_space_group_name_Hall '-P 2yn'
_symmetry_space_group_name_H-M 'P 1 21/n 1'
_atom_sites_solution_hydrogens geom
_atom_sites_solution_primary dual
_audit_creation_date 2019-02-21
_audit_creation_method
;
Olex2 1.2
(compiled 2018.05.29 svn.r3508 for OlexSys, GUI svn.r5506)
;
_audit_update_record
;
2019-04-17 deposited with the CCDC.    2019-10-09 downloaded from the CCDC.
;
_cell_angle_alpha 90
_cell_angle_beta 97.622(6)
_cell_angle_gamma 90
_cell_formula_units_Z 2
_cell_length_a 15.7282(9)
_cell_length_b 10.9616(6)
_cell_length_c 17.0109(14)
_cell_measurement_reflns_used 2028
_cell_measurement_temperature 293(2)
_cell_measurement_theta_max 29.3402
_cell_measurement_theta_min 3.0150
_cell_volume 2906.9(3)
_computing_cell_refinement
;
CrysAlisPro, Agilent Technologies,
Version 1.171.35.11 (release 16-05-2011 CrysAlis171 .NET)
(compiled May 16 2011,17:55:39)
;
_computing_data_collection
;
CrysAlisPro, Agilent Technologies,
Version 1.171.35.11 (release 16-05-2011 CrysAlis171 .NET)
(compiled May 16 2011,17:55:39)
;
_computing_data_reduction
;
CrysAlisPro, Agilent Technologies,
Version 1.171.35.11 (release 16-05-2011 CrysAlis171 .NET)
(compiled May 16 2011,17:55:39)
;
_computing_molecular_graphics 'Olex2 (Dolomanov et al., 2009)'
_computing_publication_material 'Olex2 (Dolomanov et al., 2009)'
_computing_structure_refinement 'ShelXL (Sheldrick, 2015)'
_computing_structure_solution 'ShelXT (Sheldrick, 2015)'
_diffrn_ambient_temperature 293.15
_diffrn_detector_area_resol_mean 10.3592
_diffrn_measured_fraction_theta_full 0.998
_diffrn_measured_fraction_theta_max 0.998
_diffrn_measurement_details
;
#__ type_ start__ end____ width___ exp.time_
  1 omega  -10.00   83.00   1.0000   10.0000
omega____ theta____ kappa____ phi______ frames
    -       11.7808   38.0000   90.0000 93

#__ type_ start__ end____ width___ exp.time_
  2 omega  -48.00   44.00   1.0000   10.0000
omega____ theta____ kappa____ phi______ frames
    -       11.7808  -77.0000  120.0000 92
;
_diffrn_measurement_device_type 'Xcalibur, Atlas, Gemini ultra'
_diffrn_measurement_method '\w scans'
_diffrn_orient_matrix_UB_11 -0.0423909000
_diffrn_orient_matrix_UB_12 -0.0221179000
_diffrn_orient_matrix_UB_13 -0.0002075000
_diffrn_orient_matrix_UB_21 -0.0061211000
_diffrn_orient_matrix_UB_22 0.0014282000
_diffrn_orient_matrix_UB_23 -0.0420609000
_diffrn_orient_matrix_UB_31 0.0153083000
_diffrn_orient_matrix_UB_32 -0.0608113000
_diffrn_orient_matrix_UB_33 -0.0008438000
_diffrn_radiation_monochromator graphite
_diffrn_radiation_type MoK\a
_diffrn_radiation_wavelength 0.71073
_diffrn_reflns_av_R_equivalents 0.0503
_diffrn_reflns_av_unetI/netI 0.0778
_diffrn_reflns_Laue_measured_fraction_full 0.998
_diffrn_reflns_Laue_measured_fraction_max 0.998
_diffrn_reflns_limit_h_max 18
_diffrn_reflns_limit_h_min -15
_diffrn_reflns_limit_k_max 13
_diffrn_reflns_limit_k_min -12
_diffrn_reflns_limit_l_max 19
_diffrn_reflns_limit_l_min -20
_diffrn_reflns_number 11737
_diffrn_reflns_point_group_measured_fraction_full 0.998
_diffrn_reflns_point_group_measured_fraction_max 0.998
_diffrn_reflns_theta_full 25.242
_diffrn_reflns_theta_max 25.350
_diffrn_reflns_theta_min 3.188
_diffrn_source 'Enhance (Mo) X-ray Source'
_exptl_absorpt_coefficient_mu 1.115
_exptl_absorpt_correction_T_max 1.00000
_exptl_absorpt_correction_T_min 0.36602
_exptl_absorpt_correction_type multi-scan
_exptl_absorpt_process_details
;
CrysAlisPro, Agilent Technologies,
Version 1.171.35.11 (release 16-05-2011 CrysAlis171 .NET)
(compiled May 16 2011,17:55:39)
Empirical absorption correction using spherical harmonics,
 implemented in SCALE3 ABSPACK scaling algorithm.
;
_exptl_crystal_colour colourless
_exptl_crystal_colour_primary colourless
_exptl_crystal_density_diffrn 1.216
_exptl_crystal_description needle
_exptl_crystal_F_000 1104
_exptl_crystal_size_max 0.4
_exptl_crystal_size_mid 0.28
_exptl_crystal_size_min 0.15
_refine_diff_density_max 0.609
_refine_diff_density_min -0.609
_refine_diff_density_rms 0.080
_refine_ls_extinction_method none
_refine_ls_goodness_of_fit_ref 1.030
_refine_ls_hydrogen_treatment mixed
_refine_ls_matrix_type full
_refine_ls_number_parameters 294
_refine_ls_number_reflns 5307
_refine_ls_number_restraints 1
_refine_ls_restrained_S_all 1.030
_refine_ls_R_factor_all 0.0904
_refine_ls_R_factor_gt 0.0524
_refine_ls_shift/su_max 0.001
_refine_ls_shift/su_mean 0.000
_refine_ls_structure_factor_coef Fsqd
_refine_ls_weighting_details 'w=1/[\s^2^(Fo^2^)+(0.0524P)^2^+0.7337P] where P=(Fo^2^+2Fc^2^)/3'
_refine_ls_weighting_scheme calc
_refine_ls_wR_factor_gt 0.1148
_refine_ls_wR_factor_ref 0.1381
_reflns_Friedel_coverage 0.000
_reflns_number_gt 3566
_reflns_number_total 5307
_reflns_threshold_expression 'I > 2\s(I)'
_cod_data_source_file c9dt03272j2.cif
_cod_data_source_block 180607_zk_pd
_cod_database_code 7701331
_shelx_shelxl_version_number 2014/7
_chemical_oxdiff_formula 'c h n o B PR CU'
_shelx_space_group_comment
;
The symmetry employed for this shelxl refinement is uniquely defined
by the following loop, which should always be used as a source of
symmetry information in preference to the above space-group names.
They are only intended as comments.
;
_shelx_estimated_absorpt_t_max 0.851
_shelx_estimated_absorpt_t_min 0.664
_reflns_odcompleteness_completeness 99.49
_reflns_odcompleteness_iscentric 1
_reflns_odcompleteness_theta 26.32
_olex2_refinement_description
;
1. Fixed Uiso
 At 1.2 times of:
  All B(H) groups, All C(H) groups, All C(H,H) groups, All N(H) groups
 At 1.5 times of:
  All C(H,H,H) groups
2. Restrained distances
 C1-H1A
 0.96 with sigma of 0.02
3.a Ternary CH refined with riding coordinates:
 N1(H1)
3.b Secondary CH2 refined with riding coordinates:
 C4(H4A,H4B), C10(H10A,H10B), C8(H8A,H8B), C6(H6A,H6B), C12(H12A,H12B)
3.c Idealised Me refined as rotating group:
 C11(H11A,H11B,H11C), C5(H5A,H5B,H5C), C9(H9A,H9B,H9C), C13(H13A,H13B,H13C),
 C7(H7A,H7B,H7C), C14(H14A,H14B,H14C), C16(H16A,H16B,H16C)
3.d Boron cage BH refined with riding coordinates:
 B8(H8), B9(H9), B4(H4), B3(H3), B7(H7), B10(H10), B2(H2), B11(H11), B6(H6),
 B5(H5)
3.e Boron cage BH refined with riding coordinates and stretchable bonds:
 C1(H1A)
;
_olex2_submission_special_instructions 'No special instructions were received'

loop_
_space_group_symop_operation_xyz
'x, y, z'
'-x+1/2, y+1/2, -z+1/2'
'-x, -y, -z'
'x-1/2, -y-1/2, z-1/2'

loop_
_atom_site_label
_atom_site_type_symbol
_atom_site_fract_x
_atom_site_fract_y
_atom_site_fract_z
_atom_site_U_iso_or_equiv
_atom_site_adp_type
_atom_site_occupancy
_atom_site_site_symmetry_order
_atom_site_calc_flag
_atom_site_refinement_flags_posn
_atom_site_refinement_flags_adp
_atom_site_refinement_flags_occupancy
Pd1 Pd 0.0000 0.5000 0.5000 0.03825(17) Uani 1 2 d S T P
Cu1 Cu 0.21680(4) 0.47250(6) 0.57157(4) 0.0573(2) Uani 1 1 d . . .
P1 P 0.04059(8) 0.65926(11) 0.42287(9) 0.0517(4) Uani 1 1 d . . .
C3 C 0.1114(3) 0.4112(4) 0.5002(3) 0.0407(11) Uani 1 1 d . . .
C2 C 0.1700(3) 0.3413(4) 0.4935(3) 0.0451(11) Uani 1 1 d . . .
N1 N 0.2999(3) 0.5568(4) 0.6474(3) 0.0698(13) Uani 1 1 d . . .
H1 H 0.3504 0.5036 0.6545 0.084 Uiso 1 1 calc R . .
B12 B 0.2403(3) 0.2440(5) 0.4811(3) 0.0432(13) Uani 1 1 d . . .
C1 C 0.3831(3) 0.0455(5) 0.4561(3) 0.0702(17) Uani 1 1 d D . .
H1A H 0.4252(9) -0.0134(13) 0.4483(4) 0.084 Uiso 1 1 calc DGR . .
C4 C 0.1482(3) 0.6556(5) 0.3978(4) 0.0717(16) Uani 1 1 d . . .
H4A H 0.1875 0.6679 0.4462 0.086 Uiso 1 1 calc R . .
H4B H 0.1588 0.5744 0.3785 0.086 Uiso 1 1 calc R . .
B8 B 0.2789(4) 0.2274(5) 0.3878(4) 0.0551(15) Uani 1 1 d . . .
H8 H 0.2555 0.2832 0.3357 0.066 Uiso 1 1 calc R . .
C10 C 0.3311(4) 0.6747(6) 0.6196(5) 0.095(2) Uani 1 1 d . . .
H10A H 0.3715 0.7105 0.6612 0.114 Uiso 1 1 calc R . .
H10B H 0.2832 0.7305 0.6081 0.114 Uiso 1 1 calc R . .
B9 B 0.3463(3) 0.2880(5) 0.4709(4) 0.0547(15) Uani 1 1 d . . .
H9 H 0.3666 0.3842 0.4730 0.066 Uiso 1 1 calc R . .
B4 B 0.4142(4) 0.1707(6) 0.5113(4) 0.0670(19) Uani 1 1 d . . .
H4 H 0.4800 0.1893 0.5395 0.080 Uiso 1 1 calc R . .
B3 B 0.3867(4) 0.1813(6) 0.4083(4) 0.0667(18) Uani 1 1 d . . .
H3 H 0.4344 0.2063 0.3694 0.080 Uiso 1 1 calc R . .
C8 C -0.0266(4) 0.6667(7) 0.3263(4) 0.102(2) Uani 1 1 d . . .
H8A H -0.0861 0.6783 0.3337 0.122 Uiso 1 1 calc R . .
H8B H -0.0091 0.7351 0.2960 0.122 Uiso 1 1 calc R . .
B7 B 0.2150(3) 0.1101(5) 0.4252(4) 0.0550(15) Uani 1 1 d . . .
H7 H 0.1494 0.0901 0.3972 0.066 Uiso 1 1 calc R . .
B10 B 0.3240(4) 0.2089(5) 0.5570(4) 0.0580(16) Uani 1 1 d . . .
H10 H 0.3296 0.2534 0.6155 0.070 Uiso 1 1 calc R . .
B2 B 0.3054(4) 0.0712(6) 0.3797(4) 0.0689(19) Uani 1 1 d . . .
H2 H 0.2996 0.0248 0.3219 0.083 Uiso 1 1 calc R . .
C11 C 0.3739(4) 0.6578(6) 0.5464(5) 0.100(2) Uani 1 1 d . . .
H11A H 0.3325 0.6298 0.5036 0.150 Uiso 1 1 calc GR . .
H11B H 0.4190 0.5987 0.5567 0.150 Uiso 1 1 calc GR . .
H11C H 0.3975 0.7342 0.5321 0.150 Uiso 1 1 calc GR . .
B11 B 0.2435(4) 0.1002(5) 0.5290(4) 0.0593(16) Uani 1 1 d . . .
H11 H 0.1966 0.0741 0.5686 0.071 Uiso 1 1 calc R . .
C6 C 0.0247(5) 0.8093(5) 0.4637(5) 0.103(3) Uani 1 1 d . . .
H6A H 0.0481 0.8707 0.4316 0.123 Uiso 1 1 calc R . .
H6B H -0.0362 0.8247 0.4619 0.123 Uiso 1 1 calc R . .
B6 B 0.2855(4) -0.0059(5) 0.4664(5) 0.073(2) Uani 1 1 d . . .
H6 H 0.2670 -0.1028 0.4654 0.087 Uiso 1 1 calc R . .
C12 C 0.2714(5) 0.5652(7) 0.7271(4) 0.107(2) Uani 1 1 d . . .
H12A H 0.2175 0.6092 0.7230 0.129 Uiso 1 1 calc R . .
H12B H 0.3136 0.6108 0.7622 0.129 Uiso 1 1 calc R . .
C5 C 0.1707(4) 0.7479(7) 0.3363(4) 0.104(2) Uani 1 1 d . . .
H5A H 0.1452 0.7229 0.2844 0.156 Uiso 1 1 calc GR . .
H5B H 0.2319 0.7518 0.3377 0.156 Uiso 1 1 calc GR . .
H5C H 0.1493 0.8269 0.3481 0.156 Uiso 1 1 calc GR . .
B5 B 0.3525(4) 0.0555(6) 0.5459(4) 0.0707(19) Uani 1 1 d . . .
H5 H 0.3784 -0.0014 0.5967 0.085 Uiso 1 1 calc R . .
C9 C -0.0163(6) 0.5440(9) 0.2804(5) 0.144(4) Uani 1 1 d . . .
H9A H -0.0478 0.5493 0.2282 0.217 Uiso 1 1 calc GR . .
H9B H -0.0380 0.4776 0.3086 0.217 Uiso 1 1 calc GR . .
H9C H 0.0433 0.5304 0.2764 0.217 Uiso 1 1 calc GR . .
C13 C 0.2601(5) 0.4412(8) 0.7620(5) 0.121(3) Uani 1 1 d . . .
H13A H 0.2222 0.3933 0.7253 0.182 Uiso 1 1 calc GR . .
H13B H 0.2360 0.4498 0.8107 0.182 Uiso 1 1 calc GR . .
H13C H 0.3147 0.4013 0.7723 0.182 Uiso 1 1 calc GR . .
C15 C 0.5326(6) 0.4041(10) 0.7125(5) 0.121(3) Uani 1 1 d . . .
C7 C 0.0680(6) 0.8193(7) 0.5489(5) 0.130(3) Uani 1 1 d . . .
H7A H 0.1287 0.8083 0.5504 0.194 Uiso 1 1 calc GR . .
H7B H 0.0457 0.7575 0.5806 0.194 Uiso 1 1 calc GR . .
H7C H 0.0568 0.8983 0.5696 0.194 Uiso 1 1 calc GR . .
O1 O 0.4719(5) 0.4638(9) 0.7172(6) 0.217(4) Uani 1 1 d . . .
C14 C 0.5357(7) 0.2763(10) 0.7330(6) 0.172(4) Uani 1 1 d . . .
H14A H 0.5692 0.2656 0.7840 0.258 Uiso 1 1 calc GR . .
H14B H 0.5614 0.2314 0.6938 0.258 Uiso 1 1 calc GR . .
H14C H 0.4785 0.2468 0.7349 0.258 Uiso 1 1 calc GR . .
C16 C 0.6083(7) 0.4573(11) 0.6880(6) 0.175(4) Uani 1 1 d . . .
H16A H 0.6111 0.4372 0.6335 0.262 Uiso 1 1 calc GR . .
H16B H 0.6581 0.4259 0.7204 0.262 Uiso 1 1 calc GR . .
H16C H 0.6062 0.5443 0.6938 0.262 Uiso 1 1 calc GR . .

loop_
_atom_site_aniso_label
_atom_site_aniso_U_11
_atom_site_aniso_U_22
_atom_site_aniso_U_33
_atom_site_aniso_U_23
_atom_site_aniso_U_13
_atom_site_aniso_U_12
Pd1 0.0276(3) 0.0371(3) 0.0504(3) -0.0011(2) 0.0063(2) 0.00588(19)
Cu1 0.0497(4) 0.0592(4) 0.0624(5) -0.0066(3) 0.0048(3) -0.0036(3)
P1 0.0432(7) 0.0458(7) 0.0679(10) 0.0067(6) 0.0136(6) 0.0018(6)
C3 0.030(2) 0.040(2) 0.051(3) 0.000(2) 0.005(2) 0.007(2)
C2 0.039(3) 0.046(3) 0.050(3) -0.001(2) 0.007(2) 0.000(2)
N1 0.065(3) 0.065(3) 0.077(4) -0.015(3) -0.001(3) -0.006(2)
B12 0.035(3) 0.042(3) 0.054(4) 0.002(2) 0.009(2) 0.007(2)
C1 0.063(4) 0.058(3) 0.089(5) -0.014(3) 0.003(3) 0.033(3)
C4 0.058(3) 0.081(4) 0.080(4) 0.023(3) 0.023(3) 0.008(3)
B8 0.051(3) 0.061(4) 0.055(4) 0.004(3) 0.014(3) 0.010(3)
C10 0.089(5) 0.069(4) 0.122(7) -0.012(4) -0.008(4) -0.019(4)
B9 0.038(3) 0.051(3) 0.076(5) -0.001(3) 0.013(3) 0.003(3)
B4 0.037(3) 0.073(4) 0.089(6) -0.011(4) 0.003(3) 0.012(3)
B3 0.047(4) 0.078(4) 0.078(5) -0.009(4) 0.020(3) 0.013(3)
C8 0.070(4) 0.142(7) 0.088(5) 0.052(5) -0.009(4) -0.013(4)
B7 0.040(3) 0.049(3) 0.074(5) -0.006(3) 0.001(3) 0.006(3)
B10 0.048(3) 0.065(4) 0.058(4) -0.006(3) -0.004(3) 0.026(3)
B2 0.057(4) 0.078(4) 0.070(5) -0.024(4) 0.002(3) 0.017(3)
C11 0.073(4) 0.081(4) 0.144(7) 0.015(5) 0.004(5) -0.011(4)
B11 0.054(3) 0.056(3) 0.068(5) 0.016(3) 0.006(3) 0.011(3)
C6 0.094(5) 0.059(4) 0.164(8) 0.015(4) 0.051(5) -0.002(4)
B6 0.058(4) 0.043(3) 0.116(7) 0.001(4) 0.005(4) 0.004(3)
C12 0.123(6) 0.113(6) 0.085(6) -0.043(5) 0.013(5) -0.022(5)
C5 0.098(5) 0.124(6) 0.097(6) 0.005(5) 0.036(4) -0.018(4)
B5 0.069(4) 0.063(4) 0.077(5) 0.014(4) -0.005(4) 0.024(3)
C9 0.174(9) 0.176(9) 0.077(6) -0.028(6) -0.003(6) -0.061(7)
C13 0.128(7) 0.149(7) 0.087(6) -0.009(5) 0.013(5) -0.044(6)
C15 0.081(6) 0.153(9) 0.121(7) 0.030(6) -0.019(5) 0.004(6)
C7 0.153(7) 0.111(6) 0.121(7) -0.042(5) 0.005(6) -0.050(6)
O1 0.098(5) 0.284(10) 0.263(11) 0.061(8) 0.000(6) 0.065(6)
C14 0.184(10) 0.155(9) 0.156(10) 0.033(8) -0.051(8) -0.045(8)
C16 0.168(10) 0.208(11) 0.159(11) 0.046(8) 0.061(9) 0.015(9)

loop_
_atom_type_symbol
_atom_type_description
_atom_type_scat_dispersion_real
_atom_type_scat_dispersion_imag
_atom_type_scat_source
C C 0.0033 0.0016 'International Tables Vol C Tables 4.2.6.8 and 6.1.1.4'
H H 0.0000 0.0000 'International Tables Vol C Tables 4.2.6.8 and 6.1.1.4'
B B 0.0013 0.0007 'International Tables Vol C Tables 4.2.6.8 and 6.1.1.4'
Cu Cu 0.3201 1.2651 'International Tables Vol C Tables 4.2.6.8 and 6.1.1.4'
N N 0.0061 0.0033 'International Tables Vol C Tables 4.2.6.8 and 6.1.1.4'
O O 0.0106 0.0060 'International Tables Vol C Tables 4.2.6.8 and 6.1.1.4'
P P 0.1023 0.0942 'International Tables Vol C Tables 4.2.6.8 and 6.1.1.4'
Pd Pd -0.9988 1.0072 'International Tables Vol C Tables 4.2.6.8 and 6.1.1.4'

loop_
_geom_angle_atom_site_label_1
_geom_angle_atom_site_label_2
_geom_angle_atom_site_label_3
_geom_angle
_geom_angle_site_symmetry_1
_geom_angle_site_symmetry_3
P1 Pd1 P1 180.0 3_566 .
C3 Pd1 P1 93.46(13) 3_566 3_566
C3 Pd1 P1 86.55(13) . 3_566
C3 Pd1 P1 93.45(13) . .
C3 Pd1 P1 86.54(13) 3_566 .
C3 Pd1 C3 180.0 3_566 .
C2 Cu1 C3 34.79(16) . .
N1 Cu1 C3 167.38(19) . .
N1 Cu1 C2 157.72(19) . .
C4 P1 Pd1 117.02(18) . .
C4 P1 C8 103.7(3) . .
C4 P1 C6 107.0(3) . .
C8 P1 Pd1 111.8(2) . .
C6 P1 Pd1 113.7(2) . .
C6 P1 C8 102.1(4) . .
Pd1 C3 Cu1 118.9(2) . .
C2 C3 Pd1 168.5(4) . .
C2 C3 Cu1 72.3(3) . .
C3 C2 Cu1 72.9(3) . .
C3 C2 B12 175.5(5) . .
B12 C2 Cu1 111.6(3) . .
Cu1 N1 H1 105.1 . .
C10 N1 Cu1 115.1(4) . .
C10 N1 H1 105.1 . .
C10 N1 C12 112.9(5) . .
C12 N1 Cu1 112.2(4) . .
C12 N1 H1 105.1 . .
C2 B12 B8 121.2(4) . .
C2 B12 B9 121.3(4) . .
C2 B12 B7 121.6(4) . .
C2 B12 B10 121.5(4) . .
C2 B12 B11 121.3(4) . .
B9 B12 B8 60.2(3) . .
B9 B12 B11 108.6(4) . .
B7 B12 B8 60.9(3) . .
B7 B12 B9 108.8(4) . .
B7 B12 B11 59.9(3) . .
B10 B12 B8 108.7(4) . .
B10 B12 B9 60.5(3) . .
B10 B12 B7 107.8(4) . .
B10 B12 B11 59.7(3) . .
B11 B12 B8 109.0(4) . .
B4 C1 H1A 118.3 . .
B4 C1 B3 62.1(4) . .
B3 C1 H1A 117.6 . .
B2 C1 H1A 117.0 . .
B2 C1 B4 114.7(4) . .
B2 C1 B3 63.3(4) . .
B6 C1 H1A 117.0 . .
B6 C1 B4 114.7(4) . .
B6 C1 B3 115.8(4) . .
B6 C1 B2 63.5(4) . .
B5 C1 H1A 117.8 . .
B5 C1 B4 62.4(4) . .
B5 C1 B3 114.4(4) . .
B5 C1 B2 115.3(4) . .
B5 C1 B6 62.8(4) . .
P1 C4 H4A 108.0 . .
P1 C4 H4B 108.0 . .
H4A C4 H4B 107.2 . .
C5 C4 P1 117.2(4) . .
C5 C4 H4A 108.0 . .
C5 C4 H4B 108.0 . .
B12 B8 H8 122.9 . .
B12 B8 B7 59.1(3) . .
B9 B8 B12 59.4(3) . .
B9 B8 H8 122.2 . .
B9 B8 B7 106.7(4) . .
B3 B8 B12 106.6(4) . .
B3 B8 H8 122.0 . .
B3 B8 B9 59.5(3) . .
B3 B8 B7 107.0(4) . .
B3 B8 B2 60.5(3) . .
B7 B8 H8 122.7 . .
B2 B8 B12 106.3(4) . .
B2 B8 H8 122.1 . .
B2 B8 B9 107.6(4) . .
B2 B8 B7 59.0(3) . .
N1 C10 H10A 109.4 . .
N1 C10 H10B 109.4 . .
N1 C10 C11 111.2(5) . .
H10A C10 H10B 108.0 . .
C11 C10 H10A 109.4 . .
C11 C10 H10B 109.4 . .
B12 B9 B8 60.4(3) . .
B12 B9 H9 122.1 . .
B12 B9 B10 59.5(3) . .
B8 B9 H9 121.5 . .
B4 B9 B12 107.1(4) . .
B4 B9 B8 107.8(4) . .
B4 B9 H9 122.1 . .
B4 B9 B3 59.9(4) . .
B4 B9 B10 59.7(3) . .
B3 B9 B12 107.4(4) . .
B3 B9 B8 59.6(3) . .
B3 B9 H9 122.1 . .
B3 B9 B10 107.5(4) . .
B10 B9 B8 108.1(4) . .
B10 B9 H9 121.9 . .
C1 B4 B9 105.1(4) . .
C1 B4 H4 125.2 . .
C1 B4 B3 59.1(4) . .
C1 B4 B10 104.3(4) . .
C1 B4 B5 57.9(4) . .
B9 B4 H4 121.6 . .
B9 B4 B10 60.8(3) . .
B3 B4 B9 60.1(4) . .
B3 B4 H4 121.2 . .
B3 B4 B10 108.6(4) . .
B10 B4 H4 122.0 . .
B5 B4 B9 109.0(4) . .
B5 B4 H4 121.4 . .
B5 B4 B3 108.1(5) . .
B5 B4 B10 60.3(4) . .
C1 B3 B8 104.8(4) . .
C1 B3 B9 104.9(5) . .
C1 B3 B4 58.9(4) . .
C1 B3 H3 125.0 . .
C1 B3 B2 57.9(4) . .
B8 B3 H3 121.7 . .
B8 B3 B2 60.1(3) . .
B9 B3 B8 60.9(3) . .
B9 B3 H3 121.9 . .
B9 B3 B2 108.3(4) . .
B4 B3 B8 108.8(4) . .
B4 B3 B9 60.0(3) . .
B4 B3 H3 121.3 . .
B4 B3 B2 107.6(5) . .
B2 B3 H3 121.8 . .
P1 C8 H8A 109.9 . .
P1 C8 H8B 109.9 . .
H8A C8 H8B 108.3 . .
C9 C8 P1 108.8(5) . .
C9 C8 H8A 109.9 . .
C9 C8 H8B 109.9 . .
B12 B7 B8 60.0(3) . .
B12 B7 H7 122.0 . .
B12 B7 B11 60.2(3) . .
B12 B7 B6 107.4(4) . .
B8 B7 H7 121.7 . .
B2 B7 B12 107.6(4) . .
B2 B7 B8 59.7(3) . .
B2 B7 H7 121.8 . .
B2 B7 B11 108.3(4) . .
B2 B7 B6 60.0(4) . .
B11 B7 B8 108.6(4) . .
B11 B7 H7 121.3 . .
B11 B7 B6 59.8(4) . .
B6 B7 B8 107.7(4) . .
B6 B7 H7 122.1 . .
B12 B10 B9 59.9(3) . .
B12 B10 H10 121.9 . .
B9 B10 H10 121.9 . .
B4 B10 B12 107.3(4) . .
B4 B10 B9 59.5(3) . .
B4 B10 H10 122.3 . .
B4 B10 B11 108.3(4) . .
B11 B10 B12 60.5(3) . .
B11 B10 B9 108.8(4) . .
B11 B10 H10 120.8 . .
B5 B10 B12 107.9(4) . .
B5 B10 B9 107.3(5) . .
B5 B10 B4 59.4(4) . .
B5 B10 H10 122.1 . .
B5 B10 B11 60.5(3) . .
C1 B2 B8 104.8(4) . .
C1 B2 B3 58.7(4) . .
C1 B2 B7 104.2(5) . .
C1 B2 H2 125.3 . .
C1 B2 B6 57.7(4) . .
B8 B2 B3 59.4(3) . .
B8 B2 H2 121.6 . .
B3 B2 H2 122.0 . .
B7 B2 B8 61.3(3) . .
B7 B2 B3 107.9(4) . .
B7 B2 H2 122.0 . .
B7 B2 B6 60.3(4) . .
B6 B2 B8 109.1(5) . .
B6 B2 B3 107.2(5) . .
B6 B2 H2 121.6 . .
C10 C11 H11A 109.5 . .
C10 C11 H11B 109.5 . .
C10 C11 H11C 109.5 . .
H11A C11 H11B 109.5 . .
H11A C11 H11C 109.5 . .
H11B C11 H11C 109.5 . .
B12 B11 H11 122.2 . .
B7 B11 B12 59.9(3) . .
B7 B11 H11 121.8 . .
B7 B11 B5 106.9(5) . .
B10 B11 B12 59.8(3) . .
B10 B11 B7 107.9(4) . .
B10 B11 H11 121.8 . .
B10 B11 B6 107.2(4) . .
B10 B11 B5 59.7(3) . .
B6 B11 B12 107.4(5) . .
B6 B11 B7 60.1(4) . .
B6 B11 H11 122.2 . .
B6 B11 B5 58.8(4) . .
B5 B11 B12 106.7(4) . .
B5 B11 H11 122.8 . .
P1 C6 H6A 109.4 . .
P1 C6 H6B 109.4 . .
H6A C6 H6B 108.0 . .
C7 C6 P1 111.3(5) . .
C7 C6 H6A 109.4 . .
C7 C6 H6B 109.4 . .
C1 B6 B7 104.6(4) . .
C1 B6 B2 58.8(4) . .
C1 B6 B11 105.4(4) . .
C1 B6 H6 124.7 . .
C1 B6 B5 58.5(4) . .
B7 B6 H6 122.5 . .
B2 B6 B7 59.7(4) . .
B2 B6 H6 121.6 . .
B11 B6 B7 60.0(3) . .
B11 B6 B2 108.2(4) . .
B11 B6 H6 121.8 . .
B5 B6 B7 108.3(4) . .
B5 B6 B2 108.0(5) . .
B5 B6 B11 60.8(4) . .
B5 B6 H6 121.3 . .
N1 C12 H12A 109.3 . .
N1 C12 H12B 109.3 . .
N1 C12 C13 111.7(6) . .
H12A C12 H12B 107.9 . .
C13 C12 H12A 109.3 . .
C13 C12 H12B 109.3 . .
C4 C5 H5A 109.5 . .
C4 C5 H5B 109.5 . .
C4 C5 H5C 109.5 . .
H5A C5 H5B 109.5 . .
H5A C5 H5C 109.5 . .
H5B C5 H5C 109.5 . .
C1 B5 B4 59.7(4) . .
C1 B5 B10 105.7(5) . .
C1 B5 B11 105.2(5) . .
C1 B5 B6 58.7(4) . .
C1 B5 H5 124.2 . .
B4 B5 B10 60.3(4) . .
B4 B5 B11 108.5(4) . .
B4 B5 H5 120.7 . .
B10 B5 B11 59.8(3) . .
B10 B5 H5 122.1 . .
B11 B5 H5 122.3 . .
B6 B5 B4 109.1(5) . .
B6 B5 B10 108.6(4) . .
B6 B5 B11 60.4(4) . .
B6 B5 H5 121.1 . .
C8 C9 H9A 109.5 . .
C8 C9 H9B 109.5 . .
C8 C9 H9C 109.5 . .
H9A C9 H9B 109.5 . .
H9A C9 H9C 109.5 . .
H9B C9 H9C 109.5 . .
C12 C13 H13A 109.5 . .
C12 C13 H13B 109.5 . .
C12 C13 H13C 109.5 . .
H13A C13 H13B 109.5 . .
H13A C13 H13C 109.5 . .
H13B C13 H13C 109.5 . .
O1 C15 C14 121.9(11) . .
O1 C15 C16 120.5(11) . .
C16 C15 C14 117.5(10) . .
C6 C7 H7A 109.5 . .
C6 C7 H7B 109.5 . .
C6 C7 H7C 109.5 . .
H7A C7 H7B 109.5 . .
H7A C7 H7C 109.5 . .
H7B C7 H7C 109.5 . .
C15 C14 H14A 109.5 . .
C15 C14 H14B 109.5 . .
C15 C14 H14C 109.5 . .
H14A C14 H14B 109.5 . .
H14A C14 H14C 109.5 . .
H14B C14 H14C 109.5 . .
C15 C16 H16A 109.5 . .
C15 C16 H16B 109.5 . .
C15 C16 H16C 109.5 . .
H16A C16 H16B 109.5 . .
H16A C16 H16C 109.5 . .
H16B C16 H16C 109.5 . .

loop_
_geom_bond_atom_site_label_1
_geom_bond_atom_site_label_2
_geom_bond_distance
_geom_bond_site_symmetry_2
Pd1 P1 2.3235(13) .
Pd1 P1 2.3235(13) 3_566
Pd1 C3 2.004(4) 3_566
Pd1 C3 2.004(4) .
Cu1 C3 2.035(4) .
Cu1 C2 2.028(5) .
Cu1 N1 1.944(4) .
P1 C4 1.800(5) .
P1 C8 1.833(7) .
P1 C6 1.815(7) .
C3 C2 1.215(5) .
C2 B12 1.571(7) .
N1 H1 0.9800 .
N1 C10 1.482(7) .
N1 C12 1.486(8) .
B12 B8 1.783(8) .
B12 B9 1.767(7) .
B12 B7 1.766(7) .
B12 B10 1.760(8) .
B12 B11 1.773(7) .
C1 H1A 0.946(19) .
C1 B4 1.697(8) .
C1 B3 1.701(9) .
C1 B2 1.687(8) .
C1 B6 1.667(9) .
C1 B5 1.664(9) .
C4 H4A 0.9700 .
C4 H4B 0.9700 .
C4 C5 1.531(8) .
B8 H8 1.1000 .
B8 B9 1.780(8) .
B8 B3 1.758(8) .
B8 B7 1.799(8) .
B8 B2 1.772(8) .
C10 H10A 0.9700 .
C10 H10B 0.9700 .
C10 C11 1.503(9) .
B9 H9 1.1000 .
B9 B4 1.753(8) .
B9 B3 1.755(8) .
B9 B10 1.777(9) .
B4 H4 1.1000 .
B4 B3 1.751(10) .
B4 B10 1.757(8) .
B4 B5 1.742(9) .
B3 H3 1.1000 .
B3 B2 1.779(9) .
C8 H8A 0.9700 .
C8 H8B 0.9700 .
C8 C9 1.575(10) .
B7 H7 1.1000 .
B7 B2 1.759(8) .
B7 B11 1.767(9) .
B7 B6 1.769(8) .
B10 H10 1.1000 .
B10 B11 1.759(8) .
B10 B5 1.757(8) .
B2 H2 1.1000 .
B2 B6 1.765(10) .
C11 H11A 0.9600 .
C11 H11B 0.9600 .
C11 H11C 0.9600 .
B11 H11 1.1000 .
B11 B6 1.763(9) .
B11 B5 1.770(8) .
C6 H6A 0.9700 .
C6 H6B 0.9700 .
C6 C7 1.522(10) .
B6 H6 1.1000 .
B6 B5 1.736(10) .
C12 H12A 0.9700 .
C12 H12B 0.9700 .
C12 C13 1.504(10) .
C5 H5A 0.9600 .
C5 H5B 0.9600 .
C5 H5C 0.9600 .
B5 H5 1.1000 .
C9 H9A 0.9600 .
C9 H9B 0.9600 .
C9 H9C 0.9600 .
C13 H13A 0.9600 .
C13 H13B 0.9600 .
C13 H13C 0.9600 .
C15 O1 1.169(10) .
C15 C14 1.443(12) .
C15 C16 1.436(11) .
C7 H7A 0.9600 .
C7 H7B 0.9600 .
C7 H7C 0.9600 .
C14 H14A 0.9600 .
C14 H14B 0.9600 .
C14 H14C 0.9600 .
C16 H16A 0.9600 .
C16 H16B 0.9600 .
C16 H16C 0.9600 .
